data_4128333
loop_
_publ_author_name
'Takano, Shinjiro'
'Ito, Shun'
'Tsukuda, Tatsuya'

_publ_section_title
;
 Efficient and Selective Conversion of Phosphine-Protected
 (MAu<sub>8</sub>)<sup>2+</sup> (M = Pd, Pt) Superatoms to
 Thiolate-Protected (MAu<sub>12</sub>)<sup>6+</sup> or Alkynyl-Protected
 (MAu<sub>12</sub>)<sup>4+</sup> Superatoms via Hydride Doping.
;
_journal_issue 40
_journal_name_full 'Journal of the American Chemical Society'
_journal_page_first 15994
_journal_page_last 16002
_journal_paper_doi 10.1021/jacs.9b08055
_journal_volume 141
_journal_year 2019
_chemical_formula_sum 'C72 H198 Au24 Pd S18 Si18'
_chemical_formula_weight 6980.59
_space_group_crystal_system triclinic
_space_group_IT_number 2
_space_group_name_Hall '-P 1'
_space_group_name_H-M_alt 'P -1'
_symmetry_space_group_name_Hall '-P 1'
_symmetry_space_group_name_H-M 'P -1'
_atom_sites_solution_hydrogens geom
_audit_creation_method SHELXL-2018/3
_cell_angle_alpha 103.768(2)
_cell_angle_beta 112.008(2)
_cell_angle_gamma 107.269(2)
_cell_formula_units_Z 1
_cell_length_a 16.8731(4)
_cell_length_b 16.9117(4)
_cell_length_c 17.0006(4)
_cell_measurement_reflns_used 27976
_cell_measurement_temperature 93(2)
_cell_measurement_theta_max 27.2770
_cell_measurement_theta_min 2.7490
_cell_volume 3946.7(2)
_computing_structure_refinement 'SHELXL-2018/3 (Sheldrick, 2018)'
_diffrn_ambient_temperature 93(2)
_diffrn_detector_area_resol_mean 5.8140
_diffrn_measured_fraction_theta_full 0.997
_diffrn_measured_fraction_theta_max 0.997
_diffrn_measurement_device_type 'Rigaku AFC11 with Pilatus200K'
_diffrn_measurement_method \w
_diffrn_radiation_type MoK\a
_diffrn_radiation_wavelength 0.71075
_diffrn_reflns_av_R_equivalents 0.0413
_diffrn_reflns_av_unetI/netI 0.0378
_diffrn_reflns_Laue_measured_fraction_full 0.997
_diffrn_reflns_Laue_measured_fraction_max 0.997
_diffrn_reflns_limit_h_max 20
_diffrn_reflns_limit_h_min -19
_diffrn_reflns_limit_k_max 20
_diffrn_reflns_limit_k_min -20
_diffrn_reflns_limit_l_max 20
_diffrn_reflns_limit_l_min -20
_diffrn_reflns_number 48541
_diffrn_reflns_point_group_measured_fraction_full 0.997
_diffrn_reflns_point_group_measured_fraction_max 0.997
_diffrn_reflns_theta_full 25.242
_diffrn_reflns_theta_max 25.351
_diffrn_reflns_theta_min 2.664
_diffrn_source 'Rotating anode'
_exptl_absorpt_coefficient_mu 22.715
_exptl_absorpt_correction_T_max 0.085
_exptl_absorpt_correction_T_min 0.019
_exptl_absorpt_correction_type analytical
_exptl_absorpt_process_details
;
CrysAlisPro 1.171.40.43a (Rigaku Oxford Diffraction, 2019)
Analytical numeric absorption correction using a multifaceted crystal
            model based on expressions derived by R.C. Clark & J.S. Reid.
(Clark, R. C. & Reid, J. S. (1995). Acta Cryst. A51, 887-897)
Empirical absorption correction using spherical harmonics,
 implemented in SCALE3 ABSPACK scaling algorithm.
;
_exptl_crystal_colour Green
_exptl_crystal_density_diffrn 2.937
_exptl_crystal_description Platelet
_exptl_crystal_F_000 3112
_exptl_crystal_size_max 0.171
_exptl_crystal_size_mid 0.120
_exptl_crystal_size_min 0.082
_refine_diff_density_max 3.860
_refine_diff_density_min -2.541
_refine_diff_density_rms 0.355
_refine_ls_extinction_method none
_refine_ls_goodness_of_fit_ref 1.048
_refine_ls_hydrogen_treatment constr
_refine_ls_matrix_type full
_refine_ls_number_parameters 673
_refine_ls_number_reflns 14396
_refine_ls_number_restraints 186
_refine_ls_restrained_S_all 1.042
_refine_ls_R_factor_all 0.0403
_refine_ls_R_factor_gt 0.0354
_refine_ls_shift/su_max 0.001
_refine_ls_shift/su_mean 0.000
_refine_ls_structure_factor_coef Fsqd
_refine_ls_weighting_details 'w=1/[\s^2^(Fo^2^)+(0.0543P)^2^+92.3727P] where P=(Fo^2^+2Fc^2^)/3'
_refine_ls_weighting_scheme calc
_refine_ls_wR_factor_gt 0.1046
_refine_ls_wR_factor_ref 0.1067
_reflns_Friedel_coverage 0.000
_reflns_number_gt 12946
_reflns_number_total 14396
_reflns_threshold_expression 'I > 2\s(I)'
_cod_data_source_file ja9b08055_si_003.cif
_cod_data_source_block shelxs_sq
_cod_original_cell_volume 3946.65(18)
_cod_database_code 4128333
_shelx_shelxl_version_number 2018/3
_shelx_space_group_comment
;
The symmetry employed for this shelxl refinement is uniquely defined
by the following loop, which should always be used as a source of
symmetry information in preference to the above space-group names.
They are only intended as comments.
;
_oxdiff_exptl_absorpt_empirical_full_min 0.577
_oxdiff_exptl_absorpt_empirical_full_max 2.133
_oxdiff_exptl_absorpt_empirical_details
;
Empirical correction (ABSPACK) includes:
- Absorption correction using spherical harmonics
- Frame scaling
;

loop_
_space_group_symop_operation_xyz
'x, y, z'
'-x, -y, -z'

loop_
_atom_site_label
_atom_site_type_symbol
_atom_site_fract_x
_atom_site_fract_y
_atom_site_fract_z
_atom_site_U_iso_or_equiv
_atom_site_adp_type
_atom_site_occupancy
_atom_site_site_symmetry_order
_atom_site_calc_flag
_atom_site_refinement_flags_posn
_atom_site_refinement_flags_adp
_atom_site_refinement_flags_occupancy
_atom_site_disorder_assembly
_atom_site_disorder_group
Au1 Au 0.33668(3) 0.41394(3) 0.50943(3) 0.01758(10) Uani 1 1 d . . . . .
Au2 Au 0.51916(3) 0.53521(3) 0.67642(3) 0.01694(10) Uani 1 1 d . . . . .
Au3 Au 0.48570(3) 0.36696(3) 0.56880(3) 0.01858(10) Uani 1 1 d . . . . .
Au4 Au 0.38443(3) 0.32219(3) 0.37643(3) 0.01661(10) Uani 1 1 d . . . . .
Au5 Au 0.32369(3) 0.45435(3) 0.35643(3) 0.01953(11) Uani 1 1 d . . . . .
Au6 Au 0.42457(3) 0.60856(3) 0.55882(3) 0.01899(10) Uani 1 1 d . . . . .
Au7 Au 0.38479(3) 0.37645(3) 0.69558(3) 0.02011(11) Uani 1 1 d . . . . .
Au8 Au 0.62772(3) 0.43299(3) 0.77002(3) 0.01946(11) Uani 1 1 d . . . . .
Au9 Au 0.47664(3) 0.19870(3) 0.42543(3) 0.02107(11) Uani 1 1 d . . . . .
Au10 Au 0.44818(3) 0.26305(3) 0.23263(3) 0.02048(11) Uani 1 1 d . . . . .
Au11 Au 0.16532(3) 0.27535(3) 0.30483(3) 0.02050(11) Uani 1 1 d . . . . .
Au12 Au 0.18662(3) 0.47921(3) 0.44242(3) 0.01960(11) Uani 1 1 d . . . . .
Pd1 Pd 0.500000 0.500000 0.500000 0.0130(2) Uani 1 2 d S . P . .
S1 S 0.2517(2) 0.3798(2) 0.5922(2) 0.0228(6) Uani 1 1 d . . . . .
S2 S 0.5097(2) 0.3632(2) 0.8004(2) 0.0205(6) Uani 1 1 d . . . . .
S3 S 0.7573(2) 0.4977(2) 0.7532(2) 0.0212(6) Uani 1 1 d . . . . .
S4 S 0.5046(2) 0.2356(2) 0.5755(2) 0.0236(6) Uani 1 1 d . . . . .
S5 S 0.4440(2) 0.1423(2) 0.2740(2) 0.0231(6) Uani 1 1 d . . . . .
S6 S 0.4426(2) 0.3714(2) 0.17274(19) 0.0197(6) Uani 1 1 d . . . . .
S7 S 0.2398(2) 0.1929(2) 0.2622(2) 0.0225(6) Uani 1 1 d . . . . .
S8 S 0.0704(2) 0.3406(2) 0.3299(2) 0.0209(6) Uani 1 1 d . . . . .
S9 S 0.2883(2) 0.6258(2) 0.5457(2) 0.0203(6) Uani 1 1 d . . . . .
Si1 Si 0.1080(3) 0.2151(3) 0.5952(3) 0.0384(10) Uani 1 1 d . . . . .
Si2 Si 0.6425(2) 0.4221(2) 1.0074(2) 0.0237(7) Uani 1 1 d . . . . .
Si3 Si 0.8290(3) 0.3460(3) 0.7558(3) 0.0373(9) Uani 1 1 d . . . . .
Si4 Si 0.3984(8) 0.0501(8) 0.5657(8) 0.033(2) Uani 0.6 1 d D . P A 1
Si4B Si 0.3869(12) 0.0631(12) 0.5944(11) 0.032(4) Uani 0.4 1 d D . P A 2
Si5 Si 0.5218(3) 0.0641(3) 0.1531(2) 0.0282(8) Uani 1 1 d . . . . .
Si6 Si 0.2630(2) 0.2343(2) -0.0112(2) 0.0245(7) Uani 1 1 d . . . . .
Si8 Si -0.0461(3) 0.2622(2) 0.1123(2) 0.0266(8) Uani 1 1 d . . . . .
Si9 Si 0.1807(2) 0.6345(3) 0.6572(2) 0.0263(8) Uani 1 1 d . . . . .
C1A C 0.1568(9) 0.2627(10) 0.5248(9) 0.034(3) Uani 1 1 d . . . . .
H1A1 H 0.182323 0.223411 0.499832 0.040 Uiso 1 1 calc R U . . .
H1A2 H 0.104537 0.261863 0.471850 0.040 Uiso 1 1 calc R U . . .
C1B C 0.0965(16) 0.3027(14) 0.6740(16) 0.069(6) Uani 1 1 d . . . . .
H1B1 H 0.159107 0.352291 0.717507 0.104 Uiso 1 1 calc R U . . .
H1B2 H 0.055545 0.325688 0.637771 0.104 Uiso 1 1 calc R U . . .
H1B3 H 0.068617 0.276408 0.708156 0.104 Uiso 1 1 calc R U . . .
C1C C 0.1874(14) 0.1715(13) 0.6631(13) 0.061(5) Uani 1 1 d . . . . .
H1C1 H 0.192981 0.125393 0.620851 0.091 Uiso 1 1 calc R U . . .
H1C2 H 0.250178 0.221221 0.706002 0.091 Uiso 1 1 calc R U . . .
H1C3 H 0.160720 0.145148 0.697967 0.091 Uiso 1 1 calc R U . . .
C1D C -0.0110(14) 0.1213(15) 0.5127(15) 0.080(7) Uani 1 1 d . . . . .
H1D1 H -0.005006 0.074949 0.471084 0.120 Uiso 1 1 calc R U . . .
H1D2 H -0.038744 0.095014 0.546986 0.120 Uiso 1 1 calc R U . . .
H1D3 H -0.051816 0.144294 0.476600 0.120 Uiso 1 1 calc R U . . .
C2A C 0.5436(8) 0.4348(8) 0.9170(8) 0.019(2) Uani 1 1 d . . . . .
H2A1 H 0.487899 0.418560 0.927169 0.023 Uiso 1 1 calc R U . . .
H2A2 H 0.565014 0.498492 0.924022 0.023 Uiso 1 1 calc R U . . .
C2B C 0.7604(10) 0.4854(10) 1.0177(10) 0.036(3) Uani 1 1 d . . . . .
H2B1 H 0.759107 0.460995 0.958622 0.054 Uiso 1 1 calc R U . . .
H2B2 H 0.774011 0.549302 1.034028 0.054 Uiso 1 1 calc R U . . .
H2B3 H 0.809708 0.478903 1.065852 0.054 Uiso 1 1 calc R U . . .
C2C C 0.6472(11) 0.4698(11) 1.1204(10) 0.040(4) Uani 1 1 d . . . . .
H2C1 H 0.662888 0.534208 1.137242 0.060 Uiso 1 1 calc R U . . .
H2C2 H 0.585424 0.438584 1.115638 0.060 Uiso 1 1 calc R U . . .
H2C3 H 0.695598 0.461880 1.167896 0.060 Uiso 1 1 calc R U . . .
C2D C 0.6129(11) 0.2995(10) 0.9711(10) 0.034(3) Uani 1 1 d . . . . .
H2D1 H 0.611080 0.276768 0.911532 0.051 Uiso 1 1 calc R U . . .
H2D2 H 0.661073 0.290340 1.017543 0.051 Uiso 1 1 calc R U . . .
H2D3 H 0.550900 0.267045 0.965285 0.051 Uiso 1 1 calc R U . . .
C3A C 0.7696(10) 0.4036(8) 0.6873(9) 0.028(3) Uani 1 1 d . . . . .
H3A1 H 0.806187 0.426148 0.657083 0.034 Uiso 1 1 calc R U . . .
H3A2 H 0.705805 0.358132 0.637819 0.034 Uiso 1 1 calc R U . . .
C3B C 0.7498(12) 0.2767(12) 0.7877(13) 0.056(5) Uani 1 1 d . . . . .
H3B1 H 0.691091 0.232563 0.731808 0.085 Uiso 1 1 calc R U . . .
H3B2 H 0.780831 0.245119 0.820636 0.085 Uiso 1 1 calc R U . . .
H3B3 H 0.735342 0.315436 0.827780 0.085 Uiso 1 1 calc R U . . .
C3C C 0.9418(12) 0.4310(14) 0.8601(15) 0.078(7) Uani 1 1 d . . . . .
H3C1 H 0.982804 0.467060 0.841271 0.117 Uiso 1 1 calc R U . . .
H3C2 H 0.928267 0.470494 0.900471 0.117 Uiso 1 1 calc R U . . .
H3C3 H 0.973756 0.400176 0.893326 0.117 Uiso 1 1 calc R U . . .
C3D C 0.853(2) 0.2718(18) 0.6749(19) 0.093(8) Uani 1 1 d . . . . .
H3D1 H 0.894930 0.309082 0.657997 0.140 Uiso 1 1 calc R U . . .
H3D2 H 0.882506 0.238112 0.705136 0.140 Uiso 1 1 calc R U . . .
H3D3 H 0.792825 0.229566 0.619089 0.140 Uiso 1 1 calc R U . . .
C4A C 0.3967(10) 0.1650(8) 0.5724(9) 0.031(3) Uani 1 1 d . . . . .
H4A1 H 0.340310 0.156568 0.517892 0.037 Uiso 1 1 calc R U . A 1
H4A2 H 0.394059 0.194175 0.628628 0.037 Uiso 1 1 calc R U . A 1
C4B C 0.3741(19) -0.0185(17) 0.4499(14) 0.052(7) Uani 0.65 1 d D U P A 1
H4B1 H 0.425745 0.010870 0.438379 0.079 Uiso 0.65 1 calc R U P A 1
H4B2 H 0.369248 -0.078474 0.446758 0.079 Uiso 0.65 1 calc R U P A 1
H4B3 H 0.314485 -0.024220 0.403052 0.079 Uiso 0.65 1 calc R U P A 1
C4BB C 0.387(4) -0.018(3) 0.499(3) 0.052(7) Uani 0.35 1 d D U P A 2
H4B4 H 0.382286 -0.073156 0.509109 0.079 Uiso 0.35 1 calc R U P A 2
H4B5 H 0.333791 -0.031491 0.440034 0.079 Uiso 0.35 1 calc R U P A 2
H4B6 H 0.446651 0.009358 0.497393 0.079 Uiso 0.35 1 calc R U P A 2
C4C C 0.299(2) -0.008(2) 0.585(3) 0.056(8) Uani 0.65 1 d D U P A 1
H4C1 H 0.310523 0.027673 0.646232 0.084 Uiso 0.65 1 calc R U P A 1
H4C2 H 0.239601 -0.013506 0.537679 0.084 Uiso 0.65 1 calc R U P A 1
H4C3 H 0.294364 -0.067760 0.581385 0.084 Uiso 0.65 1 calc R U P A 1
C4CB C 0.281(4) 0.007(5) 0.606(6) 0.056(9) Uani 0.35 1 d D U P A 2
H4C4 H 0.281747 -0.046621 0.617359 0.084 Uiso 0.35 1 calc R U P A 2
H4C5 H 0.281463 0.049035 0.657181 0.084 Uiso 0.35 1 calc R U P A 2
H4C6 H 0.223371 -0.010230 0.548405 0.084 Uiso 0.35 1 calc R U P A 2
C4D C 0.5145(13) 0.0728(16) 0.6615(16) 0.063(8) Uani 0.6 1 d D U P A 1
H4D1 H 0.522509 0.109303 0.720491 0.095 Uiso 0.6 1 calc R U P A 1
H4D2 H 0.515858 0.015573 0.662696 0.095 Uiso 0.6 1 calc R U P A 1
H4D3 H 0.565947 0.105450 0.651342 0.095 Uiso 0.6 1 calc R U P A 1
C4DB C 0.494(3) 0.1033(14) 0.708(2) 0.063(8) Uani 0.4 1 d D U P A 2
H4D4 H 0.495225 0.052319 0.725212 0.095 Uiso 0.4 1 calc R U P A 2
H4D5 H 0.551225 0.129973 0.702042 0.095 Uiso 0.4 1 calc R U P A 2
H4D6 H 0.493397 0.148682 0.754807 0.095 Uiso 0.4 1 calc R U P A 2
C5A C 0.5453(9) 0.1240(8) 0.2749(9) 0.027(3) Uani 1 1 d . . . . .
H5A1 H 0.559449 0.087411 0.311176 0.033 Uiso 1 1 calc R U . . .
H5A2 H 0.601299 0.182782 0.305217 0.033 Uiso 1 1 calc R U . . .
C5B C 0.5147(10) 0.1400(10) 0.0902(9) 0.032(3) Uani 1 1 d . . . . .
H5B1 H 0.460889 0.154078 0.083866 0.048 Uiso 1 1 calc R U . . .
H5B2 H 0.573279 0.195920 0.124797 0.048 Uiso 1 1 calc R U . . .
H5B3 H 0.506353 0.110164 0.028825 0.048 Uiso 1 1 calc R U . . .
C5C C 0.4062(11) -0.0395(10) 0.0906(11) 0.044(4) Uani 1 1 d . . . . .
H5C1 H 0.409639 -0.079764 0.123561 0.066 Uiso 1 1 calc R U . . .
H5C2 H 0.355098 -0.022117 0.087882 0.066 Uiso 1 1 calc R U . . .
H5C3 H 0.393661 -0.070776 0.027767 0.066 Uiso 1 1 calc R U . . .
C5D C 0.6234(11) 0.0351(11) 0.1672(10) 0.039(3) Uani 1 1 d . . . . .
H5D1 H 0.625316 -0.004935 0.200532 0.058 Uiso 1 1 calc R U . . .
H5D2 H 0.615659 0.004556 0.106298 0.058 Uiso 1 1 calc R U . . .
H5D3 H 0.682585 0.090312 0.202270 0.058 Uiso 1 1 calc R U . . .
C6A C 0.3139(8) 0.3335(8) 0.0991(8) 0.022(3) Uani 1 1 d . . . . .
H6A1 H 0.303084 0.383881 0.084584 0.027 Uiso 1 1 calc R U . . .
H6A2 H 0.280404 0.317093 0.133932 0.027 Uiso 1 1 calc R U . . .
C6B C 0.1523(10) 0.2330(10) -0.0964(9) 0.035(3) Uani 1 1 d . . . . .
H6B1 H 0.106948 0.226327 -0.072807 0.053 Uiso 1 1 calc R U . . .
H6B2 H 0.167674 0.289669 -0.105407 0.053 Uiso 1 1 calc R U . . .
H6B3 H 0.124577 0.182420 -0.155438 0.053 Uiso 1 1 calc R U . . .
C6C C 0.2363(10) 0.1281(9) 0.0089(10) 0.038(3) Uani 1 1 d . . . . .
H6C1 H 0.191830 0.121978 0.033631 0.057 Uiso 1 1 calc R U . . .
H6C2 H 0.208088 0.076550 -0.049485 0.057 Uiso 1 1 calc R U . . .
H6C3 H 0.294955 0.129933 0.053311 0.057 Uiso 1 1 calc R U . . .
C6D C 0.3471(11) 0.2471(11) -0.0580(10) 0.042(4) Uani 1 1 d . . . . .
H6D1 H 0.360703 0.303059 -0.068361 0.063 Uiso 1 1 calc R U . . .
H6D2 H 0.406009 0.249164 -0.013768 0.063 Uiso 1 1 calc R U . . .
H6D3 H 0.319142 0.195782 -0.116564 0.063 Uiso 1 1 calc R U . . .
C7A C 0.2232(10) 0.1081(9) 0.3098(10) 0.040(3) Uani 1 1 d D U . . .
H7A1 H 0.234316 0.136477 0.373308 0.048 Uiso 1 1 calc R U . B 1
H7A2 H 0.270587 0.083864 0.313476 0.048 Uiso 1 1 calc R U . B 1
Si7 Si 0.1007(6) 0.0119(6) 0.2387(6) 0.032(2) Uani 0.6 1 d D U P C 1
C7B C 0.0494(15) -0.0045(15) 0.1164(10) 0.043(5) Uani 0.6 1 d D U P C 1
H7B1 H 0.089556 -0.018707 0.091391 0.064 Uiso 0.6 1 calc R U P C 1
H7B2 H -0.014137 -0.054268 0.081653 0.064 Uiso 0.6 1 calc R U P C 1
H7B3 H 0.045534 0.050810 0.110872 0.064 Uiso 0.6 1 calc R U P C 1
C7C C 0.0246(14) 0.0392(16) 0.2871(17) 0.044(5) Uani 0.55 1 d D U P C 1
H7C1 H 0.052210 0.047846 0.352263 0.066 Uiso 0.55 1 calc R U P C 1
H7C2 H 0.020642 0.094519 0.281854 0.066 Uiso 0.55 1 calc R U P C 1
H7C3 H -0.039030 -0.010558 0.252635 0.066 Uiso 0.55 1 calc R U P C 1
C7D C 0.1112(17) -0.0928(11) 0.250(2) 0.049(6) Uani 0.55 1 d D U P C 1
H7D1 H 0.138571 -0.083582 0.315694 0.074 Uiso 0.55 1 calc R U P C 1
H7D2 H 0.048390 -0.143636 0.215622 0.074 Uiso 0.55 1 calc R U P C 1
H7D3 H 0.152269 -0.105684 0.226027 0.074 Uiso 0.55 1 calc R U P C 1
Si7B Si 0.1305(10) -0.0040(9) 0.2395(10) 0.043(4) Uani 0.4 1 d D U P C 2
C7BB C 0.0275(18) 0.002(3) 0.153(2) 0.072(10) Uani 0.4 1 d D U P C 2
H7B4 H -0.023547 -0.058606 0.113963 0.108 Uiso 0.4 1 calc R U P C 2
H7B5 H 0.005220 0.039334 0.184641 0.108 Uiso 0.4 1 calc R U P C 2
H7B6 H 0.046656 0.029181 0.114039 0.108 Uiso 0.4 1 calc R U P C 2
C7CB C 0.097(2) -0.055(2) 0.314(2) 0.065(8) Uani 0.45 1 d D U P C 2
H7C4 H 0.046513 -0.116382 0.275756 0.098 Uiso 0.45 1 calc R U P C 2
H7C5 H 0.152252 -0.057712 0.359136 0.098 Uiso 0.45 1 calc R U P C 2
H7C6 H 0.074766 -0.018669 0.346501 0.098 Uiso 0.45 1 calc R U P C 2
C7DB C 0.179(2) -0.0703(19) 0.181(2) 0.070(8) Uani 0.45 1 d D U P C 2
H7D4 H 0.130279 -0.132116 0.142213 0.104 Uiso 0.45 1 calc R U P C 2
H7D5 H 0.197978 -0.042109 0.143283 0.104 Uiso 0.45 1 calc R U P C 2
H7D6 H 0.234117 -0.071285 0.228283 0.104 Uiso 0.45 1 calc R U P C 2
C8A C 0.0181(9) 0.3635(9) 0.2256(8) 0.025(3) Uani 1 1 d . . . . .
H8A1 H 0.069269 0.410269 0.224789 0.030 Uiso 1 1 calc R U . . .
H8A2 H -0.026831 0.388454 0.230336 0.030 Uiso 1 1 calc R U . . .
C8B C -0.1341(11) 0.2879(11) 0.0289(10) 0.041(4) Uani 1 1 d . . . . .
H8B1 H -0.101027 0.343883 0.024730 0.062 Uiso 1 1 calc R U . . .
H8B2 H -0.168535 0.238410 -0.032067 0.062 Uiso 1 1 calc R U . . .
H8B3 H -0.178941 0.295011 0.050469 0.062 Uiso 1 1 calc R U . . .
C8C C 0.0390(11) 0.2519(12) 0.0706(10) 0.045(4) Uani 1 1 d . . . . .
H8C1 H 0.070421 0.308364 0.066233 0.067 Uiso 1 1 calc R U . . .
H8C2 H 0.086520 0.239487 0.113947 0.067 Uiso 1 1 calc R U . . .
H8C3 H 0.005081 0.202472 0.009593 0.067 Uiso 1 1 calc R U . . .
C8D C -0.1069(10) 0.1566(9) 0.1215(10) 0.037(3) Uani 1 1 d . . . . .
H8D1 H -0.151461 0.163364 0.143548 0.056 Uiso 1 1 calc R U . . .
H8D2 H -0.141509 0.106717 0.060680 0.056 Uiso 1 1 calc R U . . .
H8D3 H -0.060071 0.143732 0.165035 0.056 Uiso 1 1 calc R U . . .
C9A C 0.2900(9) 0.6284(9) 0.6552(8) 0.026(3) Uani 1 1 d . . . . .
H9A1 H 0.346899 0.681432 0.707033 0.031 Uiso 1 1 calc R U . . .
H9A2 H 0.294026 0.573636 0.663882 0.031 Uiso 1 1 calc R U . . .
C9B C 0.1365(11) 0.6969(11) 0.5878(12) 0.044(4) Uani 1 1 d . . . . .
H9B1 H 0.186280 0.757770 0.612163 0.065 Uiso 1 1 calc R U . . .
H9B2 H 0.118810 0.665049 0.523286 0.065 Uiso 1 1 calc R U . . .
H9B3 H 0.081018 0.700704 0.591414 0.065 Uiso 1 1 calc R U . . .
C9C C 0.0905(9) 0.5187(9) 0.6154(10) 0.033(3) Uani 1 1 d . . . . .
H9C1 H 0.071119 0.485973 0.550514 0.050 Uiso 1 1 calc R U . . .
H9C2 H 0.117191 0.487698 0.652448 0.050 Uiso 1 1 calc R U . . .
H9C3 H 0.035463 0.521110 0.620918 0.050 Uiso 1 1 calc R U . . .
C9D C 0.2176(11) 0.6967(12) 0.7801(11) 0.048(4) Uani 1 1 d . . . . .
H9D1 H 0.265469 0.758092 0.802213 0.073 Uiso 1 1 calc R U . . .
H9D2 H 0.162571 0.699099 0.785676 0.073 Uiso 1 1 calc R U . . .
H9D3 H 0.244299 0.665687 0.817206 0.073 Uiso 1 1 calc R U . . .

loop_
_atom_site_aniso_label
_atom_site_aniso_U_11
_atom_site_aniso_U_22
_atom_site_aniso_U_33
_atom_site_aniso_U_23
_atom_site_aniso_U_13
_atom_site_aniso_U_12
Au1 0.0163(2) 0.0203(2) 0.0181(2) 0.00776(18) 0.01093(18) 0.00676(18)
Au2 0.0181(2) 0.0182(2) 0.0142(2) 0.00474(17) 0.00929(18) 0.00674(18)
Au3 0.0239(2) 0.0169(2) 0.0164(2) 0.00690(17) 0.01037(19) 0.00938(18)
Au4 0.0165(2) 0.0149(2) 0.0165(2) 0.00382(17) 0.00855(18) 0.00521(17)
Au5 0.0172(2) 0.0257(2) 0.0186(2) 0.01042(19) 0.00976(18) 0.00989(19)
Au6 0.0172(2) 0.0189(2) 0.0210(2) 0.00430(18) 0.01091(19) 0.00840(18)
Au7 0.0187(2) 0.0237(2) 0.0173(2) 0.00836(18) 0.00927(19) 0.00738(19)
Au8 0.0210(2) 0.0233(2) 0.0166(2) 0.00796(18) 0.01104(19) 0.00983(19)
Au9 0.0245(2) 0.0197(2) 0.0197(2) 0.00594(18) 0.0117(2) 0.01040(19)
Au10 0.0218(2) 0.0208(2) 0.0181(2) 0.00456(18) 0.01018(19) 0.00996(19)
Au11 0.0183(2) 0.0203(2) 0.0201(2) 0.00572(18) 0.00920(19) 0.00674(19)
Au12 0.0180(2) 0.0250(2) 0.0158(2) 0.00547(18) 0.00927(18) 0.00965(19)
Pd1 0.0140(6) 0.0113(5) 0.0126(5) 0.0027(4) 0.0078(5) 0.0038(5)
S1 0.0197(15) 0.0291(16) 0.0229(15) 0.0126(13) 0.0121(13) 0.0104(13)
S2 0.0222(15) 0.0248(15) 0.0192(14) 0.0099(12) 0.0135(12) 0.0104(12)
S3 0.0231(15) 0.0247(15) 0.0207(14) 0.0100(12) 0.0136(13) 0.0113(13)
S4 0.0308(17) 0.0202(15) 0.0187(14) 0.0063(12) 0.0104(13) 0.0125(13)
S5 0.0271(16) 0.0211(15) 0.0200(15) 0.0040(12) 0.0125(13) 0.0109(13)
S6 0.0192(14) 0.0224(15) 0.0163(14) 0.0049(11) 0.0104(12) 0.0073(12)
S7 0.0185(15) 0.0190(14) 0.0231(15) 0.0033(12) 0.0083(12) 0.0056(12)
S8 0.0168(14) 0.0273(15) 0.0174(14) 0.0061(12) 0.0095(12) 0.0086(12)
S9 0.0197(15) 0.0219(15) 0.0200(14) 0.0048(12) 0.0112(12) 0.0103(12)
Si1 0.027(2) 0.047(2) 0.037(2) 0.0224(19) 0.0166(18) 0.0037(18)
Si2 0.0208(17) 0.0341(19) 0.0182(16) 0.0107(15) 0.0110(14) 0.0118(15)
Si3 0.032(2) 0.038(2) 0.047(2) 0.024(2) 0.0148(19) 0.0217(18)
Si4 0.028(4) 0.023(5) 0.047(7) 0.020(5) 0.016(4) 0.009(3)
Si4B 0.030(7) 0.027(7) 0.038(9) 0.016(6) 0.015(6) 0.011(5)
Si5 0.038(2) 0.0304(19) 0.0234(18) 0.0087(15) 0.0194(17) 0.0186(17)
Si6 0.0214(17) 0.0258(18) 0.0192(17) 0.0034(14) 0.0094(14) 0.0059(14)
Si8 0.0228(18) 0.0318(19) 0.0189(17) 0.0024(14) 0.0088(15) 0.0116(15)
Si9 0.0219(18) 0.034(2) 0.0227(18) 0.0063(15) 0.0127(15) 0.0121(16)
C1A 0.023(7) 0.049(9) 0.023(7) 0.018(6) 0.010(6) 0.008(6)
C1B 0.083(15) 0.076(14) 0.094(16) 0.045(12) 0.075(14) 0.037(12)
C1C 0.064(12) 0.064(12) 0.064(12) 0.045(10) 0.032(10) 0.022(10)
C1D 0.047(11) 0.074(14) 0.073(14) 0.033(12) 0.010(10) -0.010(10)
C2A 0.016(6) 0.024(6) 0.018(6) 0.008(5) 0.007(5) 0.009(5)
C2B 0.027(7) 0.041(8) 0.030(7) 0.009(6) 0.012(6) 0.008(6)
C2C 0.044(9) 0.062(10) 0.028(7) 0.018(7) 0.029(7) 0.024(8)
C2D 0.047(9) 0.040(8) 0.032(7) 0.022(6) 0.022(7) 0.028(7)
C3A 0.038(8) 0.020(6) 0.029(7) 0.008(5) 0.020(6) 0.011(6)
C3B 0.048(10) 0.054(10) 0.061(11) 0.043(9) 0.013(9) 0.016(8)
C3C 0.024(9) 0.074(14) 0.089(15) 0.050(12) -0.016(9) 0.006(9)
C3D 0.14(2) 0.104(19) 0.12(2) 0.071(17) 0.09(2) 0.102(19)
C4A 0.038(8) 0.020(6) 0.024(7) 0.003(5) 0.015(6) 0.007(6)
C4B 0.031(10) 0.029(9) 0.098(18) 0.026(13) 0.023(14) 0.021(8)
C4BB 0.031(10) 0.029(9) 0.098(18) 0.026(13) 0.023(14) 0.021(8)
C4C 0.039(14) 0.050(13) 0.082(18) 0.037(12) 0.031(11) 0.012(11)
C4CB 0.039(14) 0.050(13) 0.082(18) 0.037(12) 0.031(11) 0.013(11)
C4D 0.043(13) 0.049(14) 0.077(17) 0.040(12) 0.009(11) 0.006(10)
C4DB 0.043(13) 0.049(14) 0.077(17) 0.040(12) 0.009(11) 0.006(10)
C5A 0.032(7) 0.022(6) 0.029(7) 0.009(5) 0.012(6) 0.017(6)
C5B 0.036(8) 0.043(8) 0.023(7) 0.012(6) 0.016(6) 0.022(7)
C5C 0.048(10) 0.041(9) 0.047(9) 0.009(7) 0.032(8) 0.019(8)
C5D 0.050(9) 0.048(9) 0.034(8) 0.015(7) 0.026(7) 0.035(8)
C6A 0.018(6) 0.027(6) 0.016(6) 0.007(5) 0.006(5) 0.007(5)
C6B 0.028(7) 0.039(8) 0.019(6) 0.005(6) 0.003(6) 0.005(6)
C6C 0.029(8) 0.032(8) 0.025(7) 0.003(6) -0.002(6) 0.004(6)
C6D 0.036(8) 0.057(10) 0.028(7) 0.005(7) 0.025(7) 0.011(7)
C7A 0.027(5) 0.029(6) 0.055(7) 0.024(5) 0.007(5) 0.011(5)
Si7 0.016(4) 0.018(4) 0.043(4) 0.008(3) 0.004(3) 0.001(3)
C7B 0.021(10) 0.025(11) 0.058(7) 0.011(7) 0.009(5) -0.003(8)
C7C 0.027(8) 0.027(12) 0.052(11) 0.009(10) 0.005(10) 0.000(9)
C7D 0.025(12) 0.030(7) 0.066(15) 0.015(9) 0.004(11) 0.003(7)
Si7B 0.029(7) 0.020(6) 0.057(7) 0.011(5) 0.009(6) 0.000(5)
C7BB 0.032(11) 0.06(2) 0.078(14) 0.024(15) 0.000(9) -0.003(12)
C7CB 0.041(17) 0.039(15) 0.082(16) 0.024(14) 0.014(13) -0.005(12)
C7DB 0.064(19) 0.042(13) 0.065(16) 0.008(11) 0.012(15) 0.012(15)
C8A 0.016(6) 0.032(7) 0.020(6) 0.005(5) 0.004(5) 0.011(5)
C8B 0.034(8) 0.048(9) 0.028(8) 0.008(7) 0.008(7) 0.016(7)
C8C 0.034(8) 0.066(11) 0.021(7) -0.003(7) 0.016(6) 0.018(8)
C8D 0.033(8) 0.033(8) 0.037(8) 0.004(6) 0.016(7) 0.011(6)
C9A 0.025(7) 0.042(8) 0.014(6) 0.009(5) 0.012(5) 0.017(6)
C9B 0.034(8) 0.054(10) 0.061(10) 0.030(9) 0.026(8) 0.032(8)
C9C 0.020(7) 0.040(8) 0.035(8) 0.008(6) 0.014(6) 0.010(6)
C9D 0.029(8) 0.061(11) 0.037(9) -0.002(8) 0.015(7) 0.014(8)

loop_
_atom_type_symbol
_atom_type_description
_atom_type_scat_dispersion_real
_atom_type_scat_dispersion_imag
_atom_type_scat_source
C C 0.0033 0.0016 'International Tables Vol C Tables 4.2.6.8 and 6.1.1.4'
H H 0.0000 0.0000 'International Tables Vol C Tables 4.2.6.8 and 6.1.1.4'
Au Au -2.0133 8.8022 'International Tables Vol C Tables 4.2.6.8 and 6.1.1.4'
Pd Pd -0.9988 1.0072 'International Tables Vol C Tables 4.2.6.8 and 6.1.1.4'
S S 0.1246 0.1234 'International Tables Vol C Tables 4.2.6.8 and 6.1.1.4'
Si Si 0.0817 0.0704 'International Tables Vol C Tables 4.2.6.8 and 6.1.1.4'

loop_
_exptl_crystal_face_index_h
_exptl_crystal_face_index_k
_exptl_crystal_face_index_l
_exptl_crystal_face_perp_dist
-6 -19 4 0.0636
-13 -1 -10 0.0655
-6 21 -14 0.0312
2 22 -8 0.0315
6 -21 14 0.0508
-22 6 0 0.0466
3 3 -23 0.0713
20 -2 -20 0.0720
18 -6 6 0.0441
-2 -3 22 0.0546
-18 1 21 0.0607

loop_
_geom_angle_atom_site_label_1
_geom_angle_atom_site_label_2
_geom_angle_atom_site_label_3
_geom_angle
_geom_angle_site_symmetry_1
_geom_angle_site_symmetry_3
S1 Au1 Au3 107.64(7) . .
S1 Au1 Au5 142.97(8) . .
Au3 Au1 Au5 108.159(19) . .
S1 Au1 Pd1 152.88(8) . .
Au3 Au1 Pd1 59.621(13) . .
Au5 Au1 Pd1 59.606(13) . .
S1 Au1 Au6 110.84(8) . .
Au3 Au1 Au6 105.244(19) . .
Au5 Au1 Au6 67.964(16) . .
Pd1 Au1 Au6 56.935(12) . .
S1 Au1 Au4 139.92(8) . .
Au3 Au1 Au4 59.662(15) . .
Au5 Au1 Au4 57.602(15) . .
Pd1 Au1 Au4 57.904(12) . .
Au6 Au1 Au4 109.218(18) . .
S1 Au1 Au2 94.85(8) . .
Au3 Au1 Au2 57.464(15) . .
Au5 Au1 Au2 112.207(19) . .
Pd1 Au1 Au2 58.031(12) . .
Au6 Au1 Au2 57.731(15) . .
Au4 Au1 Au2 105.364(18) . .
S1 Au1 Au12 77.00(7) . .
Au3 Au1 Au12 174.52(2) . .
Au5 Au1 Au12 67.815(16) . .
Pd1 Au1 Au12 114.931(17) . .
Au6 Au1 Au12 69.999(16) . .
Au4 Au1 Au12 118.721(18) . .
Au2 Au1 Au12 119.938(19) . .
S1 Au1 Au7 45.42(7) . .
Au3 Au1 Au7 64.312(15) . .
Au5 Au1 Au7 171.45(2) . .
Pd1 Au1 Au7 111.928(16) . .
Au6 Au1 Au7 109.174(18) . .
Au4 Au1 Au7 117.923(18) . .
Au2 Au1 Au7 60.794(14) . .
Au12 Au1 Au7 119.393(18) . .
S1 Au1 Au11 96.83(8) . .
Au3 Au1 Au11 113.515(19) . .
Au5 Au1 Au11 59.994(15) . .
Pd1 Au1 Au11 110.163(16) . .
Au6 Au1 Au11 121.960(18) . .
Au4 Au1 Au11 62.066(15) . .
Au2 Au1 Au11 167.19(2) . .
Au12 Au1 Au11 68.141(15) . .
Au7 Au1 Au11 125.812(18) . .
S6 Au2 Au3 144.22(7) 2_666 .
S6 Au2 Pd1 155.24(7) 2_666 .
Au3 Au2 Pd1 59.869(12) . .
S6 Au2 Au6 104.31(7) 2_666 .
Au3 Au2 Au6 108.249(19) . .
Pd1 Au2 Au6 58.104(12) . .
S6 Au2 Au5 116.17(7) 2_666 2_666
Au3 Au2 Au5 70.084(17) . 2_666
Pd1 Au2 Au5 58.706(12) . 2_666
Au6 Au2 Au5 103.395(18) . 2_666
S6 Au2 Au1 131.96(7) 2_666 .
Au3 Au2 Au1 57.948(16) . .
Pd1 Au2 Au1 58.241(12) . .
Au6 Au2 Au1 60.884(15) . .
Au5 Au2 Au1 111.798(18) 2_666 .
S6 Au2 Au4 99.19(7) 2_666 2_666
Au3 Au2 Au4 111.187(18) . 2_666
Pd1 Au2 Au4 57.035(11) . 2_666
Au6 Au2 Au4 55.576(15) . 2_666
Au5 Au2 Au4 55.905(15) 2_666 2_666
Au1 Au2 Au4 105.198(17) . 2_666
S6 Au2 Au7 87.52(7) 2_666 .
Au3 Au2 Au7 65.835(16) . .
Pd1 Au2 Au7 114.959(16) . .
Au6 Au2 Au7 114.451(19) . .
Au5 Au2 Au7 128.52(2) 2_666 .
Au1 Au2 Au7 64.048(14) . .
Au4 Au2 Au7 169.03(2) 2_666 .
S6 Au2 Au8 87.58(7) 2_666 .
Au3 Au2 Au8 61.309(15) . .
Pd1 Au2 Au8 109.573(16) . .
Au6 Au2 Au8 167.66(2) . .
Au5 Au2 Au8 67.652(15) 2_666 .
Au1 Au2 Au8 113.444(18) . .
Au4 Au2 Au8 119.992(19) 2_666 .
Au7 Au2 Au8 68.663(15) . .
S6 Au2 Au10 46.40(7) 2_666 2_666
Au3 Au2 Au10 169.37(2) . 2_666
Pd1 Au2 Au10 109.570(16) . 2_666
Au6 Au2 Au10 62.335(15) . 2_666
Au5 Au2 Au10 106.226(18) 2_666 2_666
Au1 Au2 Au10 116.702(18) . 2_666
Au4 Au2 Au10 59.997(14) 2_666 2_666
Au7 Au2 Au10 121.549(18) . 2_666
Au8 Au2 Au10 127.316(18) . 2_666
S4 Au3 Au2 143.05(7) . .
S4 Au3 Pd1 150.28(8) . .
Au2 Au3 Pd1 60.738(13) . .
S4 Au3 Au1 136.68(8) . .
Au2 Au3 Au1 64.588(16) . .
Pd1 Au3 Au1 60.712(13) . .
S4 Au3 Au4 103.27(7) . .
Au2 Au3 Au4 113.61(2) . .
Pd1 Au3 Au4 59.384(12) . .
Au1 Au3 Au4 63.152(16) . .
S4 Au3 Au8 78.55(7) . .
Au2 Au3 Au8 65.792(16) . .
Pd1 Au3 Au8 113.806(17) . .
Au1 Au3 Au8 123.17(2) . .
Au4 Au3 Au8 168.57(2) . .
S4 Au3 Au6 95.39(8) . 2_666
Au2 Au3 Au6 107.514(18) . 2_666
Pd1 Au3 Au6 55.008(11) . 2_666
Au1 Au3 Au6 105.495(18) . 2_666
Au4 Au3 Au6 54.390(14) . 2_666
Au8 Au3 Au6 114.353(19) . 2_666
S4 Au3 Au9 45.89(7) . .
Au2 Au3 Au9 165.95(2) . .
Pd1 Au3 Au9 107.227(16) . .
Au1 Au3 Au9 117.508(19) . .
Au4 Au3 Au9 60.215(15) . .
Au8 Au3 Au9 117.459(19) . .
Au6 Au3 Au9 58.458(14) 2_666 .
S4 Au3 Au7 96.37(8) . .
Au2 Au3 Au7 62.833(15) . .
Pd1 Au3 Au7 113.203(17) . .
Au1 Au3 Au7 64.854(15) . .
Au4 Au3 Au7 121.448(19) . .
Au8 Au3 Au7 69.092(15) . .
Au6 Au3 Au7 168.208(19) 2_666 .
Au9 Au3 Au7 131.162(18) . .
S4 Au3 Au5 116.57(8) . 2_666
Au2 Au3 Au5 56.760(15) . 2_666
Pd1 Au3 Au5 54.507(11) . 2_666
Au1 Au3 Au5 106.751(18) . 2_666
Au4 Au3 Au5 104.842(18) . 2_666
Au8 Au3 Au5 64.837(15) . 2_666
Au6 Au3 Au5 60.574(14) 2_666 2_666
Au9 Au3 Au5 111.059(18) . 2_666
Au7 Au3 Au5 114.265(17) . 2_666
S7 Au4 Au6 141.85(8) . 2_666
S7 Au4 Au5 98.43(8) . .
Au6 Au4 Au5 109.363(19) 2_666 .
S7 Au4 Pd1 157.28(8) . .
Au6 Au4 Pd1 59.470(13) 2_666 .
Au5 Au4 Pd1 60.174(13) . .
S7 Au4 Au3 128.40(8) . .
Au6 Au4 Au3 67.937(17) 2_666 .
Au5 Au4 Au3 106.907(19) . .
Pd1 Au4 Au3 58.950(12) . .
S7 Au4 Au1 105.16(8) . .
Au6 Au4 Au1 111.450(19) 2_666 .
Au5 Au4 Au1 58.597(15) . .
Pd1 Au4 Au1 58.496(12) . .
Au3 Au4 Au1 57.186(15) . .
S7 Au4 Au2 120.64(8) . 2_666
Au6 Au4 Au2 58.977(15) 2_666 2_666
Au5 Au4 Au2 59.513(15) . 2_666
Pd1 Au4 Au2 57.401(11) . 2_666
Au3 Au4 Au2 110.949(18) . 2_666
Au1 Au4 Au2 105.686(18) . 2_666
S7 Au4 Au9 89.91(8) . .
Au6 Au4 Au9 64.256(16) 2_666 .
Au5 Au4 Au9 171.38(2) . .
Pd1 Au4 Au9 111.255(17) . .
Au3 Au4 Au9 65.755(15) . .
Au1 Au4 Au9 117.166(18) . .
Au2 Au4 Au9 117.760(19) 2_666 .
S7 Au4 Au10 81.51(7) . .
Au6 Au4 Au10 64.496(16) 2_666 .
Au5 Au4 Au10 111.327(18) . .
Pd1 Au4 Au10 112.150(16) . .
Au3 Au4 Au10 126.16(2) . .
Au1 Au4 Au10 168.24(2) . .
Au2 Au4 Au10 62.603(14) 2_666 .
Au9 Au4 Au10 71.895(15) . .
S7 Au4 Au11 45.88(7) . .
Au6 Au4 Au11 170.23(2) 2_666 .
Au5 Au4 Au11 60.902(15) . .
Pd1 Au4 Au11 112.012(16) . .
Au3 Au4 Au11 112.835(18) . .
Au1 Au4 Au11 63.710(15) . .
Au2 Au4 Au11 113.106(18) 2_666 .
Au9 Au4 Au11 125.323(18) . .
Au10 Au4 Au11 118.382(18) . .
S3 Au5 Au4 143.19(8) 2_666 .
S3 Au5 Pd1 143.15(8) 2_666 .
Au4 Au5 Pd1 60.164(13) . .
S3 Au5 Au1 145.08(7) 2_666 .
Au4 Au5 Au1 63.802(16) . .
Pd1 Au5 Au1 60.230(13) . .
S3 Au5 Au2 100.78(7) 2_666 2_666
Au4 Au5 Au2 64.580(16) . 2_666
Pd1 Au5 Au2 59.088(12) . 2_666
Au1 Au5 Au2 113.557(19) . 2_666
S3 Au5 Au11 100.06(8) 2_666 .
Au4 Au5 Au11 66.617(16) . .
Pd1 Au5 Au11 116.761(17) . .
Au1 Au5 Au11 67.387(16) . .
Au2 Au5 Au11 122.23(2) 2_666 .
S3 Au5 Au6 109.76(8) 2_666 .
Au4 Au5 Au6 106.424(18) . .
Pd1 Au5 Au6 53.823(11) . .
Au1 Au5 Au6 58.100(15) . .
Au2 Au5 Au6 102.247(18) 2_666 .
Au11 Au5 Au6 119.788(18) . .
S3 Au5 Au3 89.01(8) 2_666 2_666
Au4 Au5 Au3 104.798(18) . 2_666
Pd1 Au5 Au3 54.140(11) . 2_666
Au1 Au5 Au3 106.114(18) . 2_666
Au2 Au5 Au3 53.157(14) 2_666 2_666
Au11 Au5 Au3 170.71(2) . 2_666
Au6 Au5 Au3 57.907(14) . 2_666
S3 Au5 Au12 85.87(7) 2_666 .
Au4 Au5 Au12 116.579(18) . .
Pd1 Au5 Au12 108.537(16) . .
Au1 Au5 Au12 59.225(15) . .
Au2 Au5 Au12 166.06(2) 2_666 .
Au11 Au5 Au12 67.776(15) . .
Au6 Au5 Au12 63.854(14) . .
Au3 Au5 Au12 115.344(18) 2_666 .
S3 Au5 Au8 43.03(7) 2_666 2_666
Au4 Au5 Au8 120.914(19) . 2_666
Pd1 Au5 Au8 104.122(15) . 2_666
Au1 Au5 Au8 160.37(2) . 2_666
Au2 Au5 Au8 60.015(14) 2_666 2_666
Au11 Au5 Au8 132.206(19) . 2_666
Au6 Au5 Au8 103.685(17) . 2_666
Au3 Au5 Au8 54.611(13) 2_666 2_666
Au12 Au5 Au8 122.206(18) . 2_666
S9 Au6 Au4 151.13(8) . 2_666
S9 Au6 Pd1 147.50(7) . .
Au4 Au6 Pd1 61.069(13) 2_666 .
S9 Au6 Au2 125.06(7) . .
Au4 Au6 Au2 65.447(16) 2_666 .
Pd1 Au6 Au2 60.022(13) . .
S9 Au6 Au1 93.72(7) . .
Au4 Au6 Au1 113.34(2) 2_666 .
Pd1 Au6 Au1 58.980(12) . .
Au2 Au6 Au1 61.385(16) . .
S9 Au6 Au9 92.69(7) . 2_666
Au4 Au6 Au9 62.803(16) 2_666 2_666
Pd1 Au6 Au9 111.345(17) . 2_666
Au2 Au6 Au9 122.198(19) . 2_666
Au1 Au6 Au9 167.73(2) . 2_666
S9 Au6 Au3 126.18(7) . 2_666
Au4 Au6 Au3 57.671(15) 2_666 2_666
Pd1 Au6 Au3 55.961(11) . 2_666
Au2 Au6 Au3 108.128(18) . 2_666
Au1 Au6 Au3 105.712(18) . 2_666
Au9 Au6 Au3 62.144(14) 2_666 2_666
S9 Au6 Au10 95.46(7) . 2_666
Au4 Au6 Au10 63.417(16) 2_666 2_666
Pd1 Au6 Au10 112.540(17) . 2_666
Au2 Au6 Au10 64.120(15) . 2_666
Au1 Au6 Au10 118.701(19) . 2_666
Au9 Au6 Au10 70.996(15) 2_666 2_666
Au3 Au6 Au10 116.095(18) 2_666 2_666
S9 Au6 Au5 95.51(7) . .
Au4 Au6 Au5 108.280(18) 2_666 .
Pd1 Au6 Au5 55.109(11) . .
Au2 Au6 Au5 103.982(18) . .
Au1 Au6 Au5 53.936(14) . .
Au9 Au6 Au5 114.988(18) 2_666 .
Au3 Au6 Au5 61.518(14) 2_666 .
Au10 Au6 Au5 167.21(2) 2_666 .
S1 Au7 S2 175.13(11) . .
S1 Au7 Au2 92.14(8) . .
S2 Au7 Au2 92.73(7) . .
S1 Au7 Au3 97.09(8) . .
S2 Au7 Au3 85.99(7) . .
Au2 Au7 Au3 51.333(13) . .
S1 Au7 Au1 48.05(7) . .
S2 Au7 Au1 135.80(7) . .
Au2 Au7 Au1 55.158(13) . .
Au3 Au7 Au1 50.835(13) . .
S3 Au8 S2 172.76(11) . .
S3 Au8 Au3 95.11(8) . .
S2 Au8 Au3 90.72(7) . .
S3 Au8 Au2 94.35(8) . .
S2 Au8 Au2 92.59(8) . .
Au3 Au8 Au2 52.900(14) . .
S3 Au8 Au5 44.08(7) . 2_666
S2 Au8 Au5 143.16(8) . 2_666
Au3 Au8 Au5 60.553(14) . 2_666
Au2 Au8 Au5 52.335(13) . 2_666
S4 Au9 S5 172.33(11) . .
S4 Au9 Au4 98.79(8) . .
S5 Au9 Au4 87.31(8) . .
S4 Au9 Au6 97.47(8) . 2_666
S5 Au9 Au6 89.91(8) . 2_666
Au4 Au9 Au6 52.941(14) . 2_666
S4 Au9 Au3 47.43(8) . .
S5 Au9 Au3 139.75(8) . .
Au4 Au9 Au3 54.031(14) . .
Au6 Au9 Au3 59.397(14) 2_666 .
S5 Au10 S6 173.00(10) . .
S5 Au10 Au4 86.05(8) . .
S6 Au10 Au4 98.77(7) . .
S5 Au10 Au6 88.86(8) . 2_666
S6 Au10 Au6 98.11(7) . 2_666
Au4 Au10 Au6 52.088(14) . 2_666
S5 Au10 Au2 138.06(8) . 2_666
S6 Au10 Au2 48.62(7) . 2_666
Au4 Au10 Au2 57.401(14) . 2_666
Au6 Au10 Au2 53.546(14) 2_666 2_666
S7 Au11 S8 171.59(11) . .
S7 Au11 Au5 93.23(8) . .
S8 Au11 Au5 93.59(8) . .
S7 Au11 Au4 48.52(7) . .
S8 Au11 Au4 139.84(8) . .
Au5 Au11 Au4 52.482(14) . .
S7 Au11 Au1 98.68(8) . .
S8 Au11 Au1 89.38(7) . .
Au5 Au11 Au1 52.619(14) . .
Au4 Au11 Au1 54.224(13) . .
S9 Au12 S8 171.99(11) . .
S9 Au12 Au1 92.51(7) . .
S8 Au12 Au1 95.39(8) . .
S9 Au12 Au5 95.19(7) . .
S8 Au12 Au5 88.55(7) . .
Au1 Au12 Au5 52.961(13) . .
Au6 Pd1 Au6 179.999(13) 2_666 .
Au6 Pd1 Au3 69.030(13) 2_666 .
Au6 Pd1 Au3 110.969(13) . .
Au6 Pd1 Au3 110.971(13) 2_666 2_666
Au6 Pd1 Au3 69.030(13) . 2_666
Au3 Pd1 Au3 180.0 . 2_666
Au6 Pd1 Au4 120.541(13) 2_666 2_666
Au6 Pd1 Au4 59.459(13) . 2_666
Au3 Pd1 Au4 118.333(13) . 2_666
Au3 Pd1 Au4 61.667(13) 2_666 2_666
Au6 Pd1 Au4 59.458(13) 2_666 .
Au6 Pd1 Au4 120.541(13) . .
Au3 Pd1 Au4 61.666(13) . .
Au3 Pd1 Au4 118.334(13) 2_666 .
Au4 Pd1 Au4 180.0 2_666 .
Au6 Pd1 Au5 71.067(14) 2_666 2_666
Au6 Pd1 Au5 108.933(14) . 2_666
Au3 Pd1 Au5 71.354(13) . 2_666
Au3 Pd1 Au5 108.647(13) 2_666 2_666
Au4 Pd1 Au5 59.661(14) 2_666 2_666
Au4 Pd1 Au5 120.338(14) . 2_666
Au6 Pd1 Au5 108.933(14) 2_666 .
Au6 Pd1 Au5 71.067(14) . .
Au3 Pd1 Au5 108.647(13) . .
Au3 Pd1 Au5 71.353(13) 2_666 .
Au4 Pd1 Au5 120.339(13) 2_666 .
Au4 Pd1 Au5 59.662(13) . .
Au5 Pd1 Au5 180.0 2_666 .
Au6 Pd1 Au2 61.876(13) 2_666 2_666
Au6 Pd1 Au2 118.125(13) . 2_666
Au3 Pd1 Au2 120.608(13) . 2_666
Au3 Pd1 Au2 59.393(13) 2_666 2_666
Au4 Pd1 Au2 114.437(13) 2_666 2_666
Au4 Pd1 Au2 65.563(13) . 2_666
Au5 Pd1 Au2 117.794(13) 2_666 2_666
Au5 Pd1 Au2 62.205(13) . 2_666
Au6 Pd1 Au2 118.125(13) 2_666 .
Au6 Pd1 Au2 61.874(13) . .
Au3 Pd1 Au2 59.393(13) . .
Au3 Pd1 Au2 120.606(13) 2_666 .
Au4 Pd1 Au2 65.563(13) 2_666 .
Au4 Pd1 Au2 114.437(13) . .
Au5 Pd1 Au2 62.206(13) 2_666 .
Au5 Pd1 Au2 117.794(13) . .
Au2 Pd1 Au2 180.00(2) 2_666 .
Au6 Pd1 Au1 115.914(13) 2_666 .
Au6 Pd1 Au1 64.085(13) . .
Au3 Pd1 Au1 59.667(13) . .
Au3 Pd1 Au1 120.333(13) 2_666 .
Au4 Pd1 Au1 116.401(13) 2_666 .
Au4 Pd1 Au1 63.600(13) . .
Au5 Pd1 Au1 119.837(13) 2_666 .
Au5 Pd1 Au1 60.164(13) . .
Au2 Pd1 Au1 116.271(13) 2_666 .
Au2 Pd1 Au1 63.728(13) . .
Au6 Pd1 Au1 64.085(13) 2_666 2_666
Au6 Pd1 Au1 115.916(13) . 2_666
Au3 Pd1 Au1 120.332(13) . 2_666
Au3 Pd1 Au1 59.669(13) 2_666 2_666
Au4 Pd1 Au1 63.599(13) 2_666 2_666
Au4 Pd1 Au1 116.400(13) . 2_666
Au5 Pd1 Au1 60.162(13) 2_666 2_666
Au5 Pd1 Au1 119.838(13) . 2_666
Au2 Pd1 Au1 63.729(13) 2_666 2_666
Au2 Pd1 Au1 116.271(13) . 2_666
Au1 Pd1 Au1 180.0 . 2_666
C1A S1 Au7 108.7(5) . .
C1A S1 Au1 108.8(4) . .
Au7 S1 Au1 86.54(10) . .
C2A S2 Au8 105.9(4) . .
C2A S2 Au7 109.3(4) . .
Au8 S2 Au7 100.40(11) . .
C3A S3 Au8 105.5(4) . .
C3A S3 Au5 104.9(4) . 2_666
Au8 S3 Au5 92.89(11) . 2_666
C4A S4 Au9 107.2(4) . .
C4A S4 Au3 104.3(5) . .
Au9 S4 Au3 86.68(10) . .
C5A S5 Au9 106.8(4) . .
C5A S5 Au10 106.1(4) . .
Au9 S5 Au10 103.01(12) . .
C6A S6 Au10 103.3(4) . .
C6A S6 Au2 106.1(4) . 2_666
Au10 S6 Au2 84.97(9) . 2_666
C7A S7 Au11 104.5(5) . .
C7A S7 Au4 107.7(5) . .
Au11 S7 Au4 85.60(10) . .
C8A S8 Au11 104.4(4) . .
C8A S8 Au12 104.6(4) . .
Au11 S8 Au12 98.99(11) . .
C9A S9 Au12 104.4(5) . .
C9A S9 Au6 104.0(4) . .
Au12 S9 Au6 94.29(11) . .
C1B Si1 C1D 109.4(11) . .
C1B Si1 C1C 110.2(10) . .
C1D Si1 C1C 109.9(10) . .
C1B Si1 C1A 110.4(8) . .
C1D Si1 C1A 107.2(8) . .
C1C Si1 C1A 109.8(8) . .
C2C Si2 C2D 111.7(7) . .
C2C Si2 C2B 108.5(7) . .
C2D Si2 C2B 110.1(7) . .
C2C Si2 C2A 107.6(6) . .
C2D Si2 C2A 107.3(6) . .
C2B Si2 C2A 111.6(6) . .
C3B Si3 C3C 111.0(10) . .
C3B Si3 C3D 109.7(11) . .
C3C Si3 C3D 110.6(13) . .
C3B Si3 C3A 110.8(7) . .
C3C Si3 C3A 110.2(7) . .
C3D Si3 C3A 104.4(8) . .
C4B Si4 C4C 108.2(16) . .
C4B Si4 C4D 114.0(11) . .
C4C Si4 C4D 110.8(16) . .
C4B Si4 C4A 111.4(10) . .
C4C Si4 C4A 104.6(13) . .
C4D Si4 C4A 107.4(10) . .
C4A Si4B C4BB 107.8(19) . .
C4A Si4B C4CB 115(3) . .
C4BB Si4B C4CB 109(3) . .
C4A Si4B C4DB 103.7(12) . .
C4BB Si4B C4DB 112(3) . .
C4CB Si4B C4DB 108(3) . .
C5B Si5 C5D 111.3(7) . .
C5B Si5 C5C 109.2(7) . .
C5D Si5 C5C 111.7(7) . .
C5B Si5 C5A 109.8(6) . .
C5D Si5 C5A 105.7(6) . .
C5C Si5 C5A 109.0(6) . .
C6D Si6 C6C 110.1(8) . .
C6D Si6 C6A 110.1(6) . .
C6C Si6 C6A 110.1(6) . .
C6D Si6 C6B 108.3(7) . .
C6C Si6 C6B 110.7(6) . .
C6A Si6 C6B 107.5(6) . .
C8D Si8 C8C 110.8(8) . .
C8D Si8 C8B 110.3(7) . .
C8C Si8 C8B 108.2(7) . .
C8D Si8 C8A 112.5(6) . .
C8C Si8 C8A 109.3(6) . .
C8B Si8 C8A 105.6(6) . .
C9C Si9 C9D 109.5(7) . .
C9C Si9 C9B 112.1(7) . .
C9D Si9 C9B 109.5(8) . .
C9C Si9 C9A 108.7(6) . .
C9D Si9 C9A 105.9(6) . .
C9B Si9 C9A 111.0(6) . .
S1 C1A Si1 113.2(7) . .
S2 C2A Si2 111.4(6) . .
S3 C3A Si3 115.7(7) . .
Si4B C4A S4 120.4(10) . .
S4 C4A Si4 108.2(8) . .
S5 C5A Si5 111.4(7) . .
S6 C6A Si6 112.4(7) . .
Si7B C7A S7 121.0(9) . .
S7 C7A Si7 112.7(7) . .
C7B Si7 C7C 109.9(11) . .
C7B Si7 C7D 109.9(12) . .
C7C Si7 C7D 110.2(12) . .
C7B Si7 C7A 111.6(8) . .
C7C Si7 C7A 107.8(8) . .
C7D Si7 C7A 107.5(8) . .
C7A Si7B C7CB 109.4(11) . .
C7A Si7B C7BB 108.7(12) . .
C7CB Si7B C7BB 110.8(16) . .
C7A Si7B C7DB 107.1(11) . .
C7CB Si7B C7DB 109.8(16) . .
C7BB Si7B C7DB 110.9(17) . .
S8 C8A Si8 115.0(7) . .
S9 C9A Si9 111.5(6) . .

loop_
_geom_bond_atom_site_label_1
_geom_bond_atom_site_label_2
_geom_bond_distance
_geom_bond_site_symmetry_2
Au1 S1 2.404(3) .
Au1 Au3 2.7636(6) .
Au1 Au5 2.7908(6) .
Au1 Pd1 2.7926(4) .
Au1 Au6 2.9310(6) .
Au1 Au4 2.9338(6) .
Au1 Au2 2.9451(6) .
Au1 Au12 3.0039(6) .
Au1 Au7 3.2266(6) .
Au1 Au11 3.2421(6) .
Au2 S6 2.390(3) 2_666
Au2 Au3 2.7489(6) .
Au2 Pd1 2.7863(4) .
Au2 Au6 2.8368(6) .
Au2 Au5 2.8729(6) 2_666
Au2 Au4 3.0109(6) 2_666
Au2 Au7 3.1322(6) .
Au2 Au8 3.1434(6) .
Au2 Au10 3.1731(6) 2_666
Au3 S4 2.358(3) .
Au3 Pd1 2.7623(4) .
Au3 Au4 2.8380(6) .
Au3 Au8 3.0234(6) .
Au3 Au6 3.1126(6) 2_666
Au3 Au9 3.1973(6) .
Au3 Au7 3.2121(6) .
Au3 Au5 3.2295(6) 2_666
Au4 S7 2.401(3) .
Au4 Au6 2.7305(6) 2_666
Au4 Au5 2.7608(6) .
Au4 Pd1 2.7748(4) .
Au4 Au9 3.0433(6) .
Au4 Au10 3.0951(6) .
Au4 Au11 3.1948(6) .
Au5 S3 2.338(3) 2_666
Au5 Pd1 2.7751(5) .
Au5 Au11 3.0414(6) .
Au5 Au6 3.2002(6) .
Au5 Au12 3.2374(6) .
Au5 Au8 3.3566(6) 2_666
Au6 S9 2.339(3) .
Au6 Pd1 2.7309(4) .
Au6 Au9 3.0820(6) 2_666
Au6 Au10 3.1236(6) 2_666
Au7 S1 2.302(3) .
Au7 S2 2.307(3) .
Au8 S3 2.293(3) .
Au8 S2 2.300(3) .
Au9 S4 2.300(3) .
Au9 S5 2.301(3) .
Au10 S5 2.303(3) .
Au10 S6 2.307(3) .
Au11 S7 2.300(3) .
Au11 S8 2.302(3) .
Au12 S9 2.306(3) .
Au12 S8 2.307(3) .
S1 C1A 1.861(14) .
S2 C2A 1.823(12) .
S3 C3A 1.830(13) .
S4 C4A 1.830(14) .
S5 C5A 1.820(13) .
S6 C6A 1.857(12) .
S7 C7A 1.810(13) .
S8 C8A 1.852(12) .
S9 C9A 1.840(12) .
Si1 C1B 1.86(2) .
Si1 C1D 1.858(19) .
Si1 C1C 1.872(18) .
Si1 C1A 1.886(13) .
Si2 C2C 1.860(13) .
Si2 C2D 1.864(14) .
Si2 C2B 1.875(14) .
Si2 C2A 1.908(12) .
Si3 C3B 1.835(17) .
Si3 C3C 1.861(18) .
Si3 C3D 1.87(2) .
Si3 C3A 1.886(14) .
Si4 C4B 1.849(17) .
Si4 C4C 1.864(17) .
Si4 C4D 1.871(17) .
Si4 C4A 1.929(17) .
Si4B C4A 1.82(2) .
Si4B C4BB 1.86(2) .
Si4B C4CB 1.86(2) .
Si4B C4DB 1.866(19) .
Si5 C5B 1.859(14) .
Si5 C5D 1.867(15) .
Si5 C5C 1.880(16) .
Si5 C5A 1.902(13) .
Si6 C6D 1.854(13) .
Si6 C6C 1.865(15) .
Si6 C6A 1.874(12) .
Si6 C6B 1.875(14) .
Si8 C8D 1.853(15) .
Si8 C8C 1.856(14) .
Si8 C8B 1.873(15) .
Si8 C8A 1.893(13) .
Si9 C9C 1.847(14) .
Si9 C9D 1.857(15) .
Si9 C9B 1.861(15) .
Si9 C9A 1.890(13) .
C7A Si7B 1.796(19) .
C7A Si7 1.891(16) .
Si7 C7B 1.839(15) .
Si7 C7C 1.872(15) .
Si7 C7D 1.881(15) .
Si7B C7CB 1.856(17) .
Si7B C7BB 1.862(17) .
Si7B C7DB 1.878(17) .

loop_
_exptl_oxdiff_crystal_face_indexfrac_h
_exptl_oxdiff_crystal_face_indexfrac_k
_exptl_oxdiff_crystal_face_indexfrac_l
_exptl_oxdiff_crystal_face_x
_exptl_oxdiff_crystal_face_y
_exptl_oxdiff_crystal_face_z
-5.7254 -19.1959 3.7676 -0.8874 -0.3214 0.3306
-12.8516 -0.8794 -9.9944 -0.2581 -0.0935 0.9616
-6.1939 21.3081 -14.3168 0.7683 0.2782 0.5765
1.5421 22.2418 -8.4774 0.9402 0.3405 -0.0002
5.9815 -21.4592 14.2113 -0.7782 -0.2817 -0.5613
-21.6502 5.5795 0.0809 0.0754 -0.5419 0.8370
3.1267 2.8949 -22.6029 -0.0896 0.6464 0.7577
19.7983 -1.8786 -19.7530 -0.1376 0.9905 -0.0001
18.3609 -5.7520 6.1592 -0.0422 0.3030 -0.9521
-1.6707 -3.1970 22.1510 0.0830 -0.5987 -0.7966
-17.6623 1.0511 21.4360 0.1360 -0.9796 -0.1482
